data_2004739
loop_
_publ_author_name
'Lee, G.-H.'
'Tzeng, B.-C.'

_publ_section_title
;
 Palladium Complexes of 1,4,7-Trithiacyclodecane
;
_journal_issue 4
_journal_name_full 'Acta Crystallographica Section C'
_journal_page_first 879
_journal_page_last 882
_journal_paper_doi 10.1107/S0108270193013769
_journal_volume 52
_journal_year 1996
_chemical_formula_moiety '[Pd Cl2 (C7 H14 S3 )]'
_chemical_formula_sum 'C7 H14 Cl2 Pd S3'
_chemical_formula_weight 371.7
_space_group_IT_number 19
_symmetry_cell_setting orthorhombic
_symmetry_space_group_name_Hall 'P 2ac 2ab'
_symmetry_space_group_name_H-M 'P 21 21 21'
_atom_type_scat_source 'IntTabIV Table 2.2B'
_cell_angle_alpha 90
_cell_angle_beta 90
_cell_angle_gamma 90
_cell_formula_units_Z 4
_cell_length_a 7.565(1)
_cell_length_b 12.046(1)
_cell_length_c 13.701(1)
_cell_measurement_reflns_used 25
_cell_measurement_temperature 298
_cell_measurement_theta_max 25
_cell_measurement_theta_min 18.50
_cell_volume 1248.5(2)
_diffrn_measurement_device 'Nonius CAD-4'
_diffrn_measurement_method \q/2\q
_diffrn_radiation_type MoK\a
_diffrn_radiation_wavelength 0.71069
_diffrn_reflns_limit_h_max 8
_diffrn_reflns_limit_h_min 0
_diffrn_reflns_limit_k_max 14
_diffrn_reflns_limit_k_min 0
_diffrn_reflns_limit_l_max 16
_diffrn_reflns_limit_l_min 0
_diffrn_reflns_number 1283
_diffrn_reflns_theta_max 25
_diffrn_standards_decay_% <2
_diffrn_standards_number 3
_exptl_absorpt_coefficient_mu 2.34
_exptl_absorpt_correction_T_max 1.00
_exptl_absorpt_correction_T_min 0.83
_exptl_absorpt_correction_type '\y scan (North, Phillips & Mathews, 1968)'
_exptl_crystal_colour red-brown
_exptl_crystal_density_diffrn 1.977
_exptl_crystal_density_meas 1.958
_exptl_crystal_density_method flotation
_exptl_crystal_description plate
_exptl_crystal_size_max 0.20
_exptl_crystal_size_mid 0.15
_exptl_crystal_size_min 0.10
_refine_diff_density_max 0.57
_refine_diff_density_min -0.39
_refine_ls_extinction_coef 0.34(4)
_refine_ls_extinction_method 'Gaussian (Zachariasen, 1967)'
_refine_ls_goodness_of_fit_obs 1.16
_refine_ls_hydrogen_treatment 'H atoms fixed at calculated positions with U~H~ = U~attached~ + 0.01'
_refine_ls_number_parameters 119
_refine_ls_number_reflns 1091
_refine_ls_R_factor_obs 0.026
_refine_ls_shift/esd_max 0.007
_refine_ls_weighting_details 'w = 1/[\s^2^(F~o~)+(0.002F~c~)^2^]'
_refine_ls_weighting_scheme calc
_refine_ls_wR_factor_obs 0.026
_reflns_number_observed 1091
_reflns_number_total 1283
_reflns_observed_criterion I>=2\s(I)
_cod_data_source_file hl1041.cif
_cod_data_source_block hl1041a
_cod_depositor_comments
;
The following automatic conversions were performed:

'_refine_ls_weighting_scheme' value '1/[\s^2^(F~o~)+(0.002F~c~)^2^]'
was changed to 'calc'. New tag '_refine_ls_weighting_details' was
created. The value of the new tag was set to 'w =
1/[\s^2^(F~o~)+(0.002F~c~)^2^]'.

Automatic conversion script
Id: cif_fix_values 3143 2015-03-26 13:38:13Z robertas 
;
_cod_original_cell_volume 1248.4(2)
_cod_original_formula_sum 'C7 H14 Cl2 Pd1 S3'
_cod_database_code 2004739

loop_
_symmetry_equiv_pos_as_xyz
x,y,z
1/2-x,-y,1/2+z
-x,1/2+y,1/2-z
1/2+x,1/2-y,-z

loop_
_atom_site_label
_atom_site_fract_x
_atom_site_fract_y
_atom_site_fract_z
_atom_site_B_iso_or_equiv
Pd .05887(6) .16384(4) .24350(4) 2.37(2)
Cl(1) .2134(3) .1525(2) .3908(1) 4.18(9)
Cl(2) .2972(2) .2512(2) .1675(1) 3.85(9)
S(1) -.1594(3) .0708(2) .3216(1) 3.13(8)
S(2) -.1767(3) .3639(2) .2924(1) 3.35(8)
S(3) -.0655(2) .1793(2) .0938(1) 2.87(7)
C(1) -.2563(9) .1717(7) .4028(5) 3.5(3)
C(2) -.3302(9) .2763(6) .3573(5) 3.4(3)
C(3) -.2627(9) .3620(6) .1698(5) 2.8(3)
C(4) -.1337(9) .3228(6) .0906(5) 2.8(3)
C(5) -.2728(10) .1060(7) .0772(6) 3.8(4)
C(6) -.2951(10) .0059(7) .1409(6) 3.9(4)
C(7) -.3455(9) .0331(6) .2448(7) 3.9(4)
H1A -.174 .192 .452 3.8
H1B -.357 .135 .438 3.8
H2A -.422 .255 .312 3.8
H2B -.386 .321 .407 3.8
H3A -.308 .435 .152 3.1
H3B -.365 .312 .166 3.1
H4A -.182 .340 .028 3.4
H4B -.029 .370 .099 3.4
H5A -.288 .085 .010 4.6
H5B -.372 .156 .092 4.6
H6A -.377 -.045 .112 4.1
H6B -.181 -.031 .143 4.1
H7A -.433 .093 .244 4.3
H7B -.409 -.031 .273 4.3

loop_
_geom_angle_atom_site_label_1
_geom_angle_atom_site_label_2
_geom_angle_atom_site_label_3
_geom_angle
_geom_angle_publ_flag
Cl(1) Pd Cl(2) 91.44(7) yes
Cl(1) Pd S(1) 85.86(8) yes
Cl(1) Pd S(2) 98.51(6) yes
Cl(1) Pd S(3) 174.41(7) yes
Cl(2) Pd S(1) 176.15(7) yes
Cl(2) Pd S(2) 101.06(7) yes
Cl(2) Pd S(3) 83.10(7) yes
S(1) Pd S(2) 82.07(6) yes
S(1) Pd S(3) 99.54(7) yes
S(2) Pd S(3) 83.78(6) yes
Pd S(1) C(1) 104.7(3) yes
Pd S(1) C(7) 114.5(3) yes
C(1) S(1) C(7) 102.2(4) yes
Pd S(2) C(2) 91.3(2) yes
Pd S(2) C(3) 89.8(2) yes
C(2) S(2) C(3) 102.7(3) yes
Pd S(3) C(4) 102.7(2) yes
Pd S(3) C(5) 115.6(3) yes
C(4) S(3) C(5) 102.5(3) yes
S(1) C(1) C(2) 117.2(5) yes
S(2) C(2) C(1) 116.9(5) yes
S(2) C(3) C(4) 115.7(5) yes
S(3) C(4) C(3) 117.3(5) yes
S(3) C(5) C(6) 114.6(5) yes
C(5) C(6) C(7) 113.8(7) yes
S(1) C(7) C(6) 113.9(5) yes

loop_
_geom_bond_atom_site_label_1
_geom_bond_atom_site_label_2
_geom_bond_distance
_geom_bond_publ_flag
Pd Cl(1) 2.336(2) yes
Pd Cl(2) 2.333(2) yes
Pd S(1) 2.264(2) yes
Pd S(2) 3.071(2) yes
Pd S(3) 2.265(2) yes
S(1) C(1) 1.804(8) yes
S(1) C(7) 1.816(8) yes
S(2) C(2) 1.803(8) yes
S(2) C(3) 1.801(7) yes
S(3) C(4) 1.805(7) yes
S(3) C(5) 1.814(7) yes
C(1) C(2) 1.510(10) yes
C(3) C(4) 1.530(10) yes
C(5) C(6) 1.500(10) yes
C(6) C(7) 1.510(10) yes
